data_4025694
loop_
_publ_author_name
'David Aguilar'
'Ignacio Fern\'andez'
'Luciano Cuesta'
'V\'ictor Ya\~nez-Rodr\'iguez'
'Tatiana Soler'
'Rafael Navarro'
'Esteban P. Urriolabeitia'
'Fernando L\'opez Ortiz'

_publ_section_title
;
 Synthesis, Structure, and Reactivity of N-Benzoyl Iminophosphoranes Ortho
 Lithiated at the Benzoyl Group
;
_journal_name_full 'Journal of Organic Chemistry'
_journal_page_first 6452
_journal_page_last 6462
_journal_paper_doi 10.1021/jo101151s
_journal_volume 75
_journal_year 2010
_chemical_formula_moiety 'C28 H28 N O P Sn'
_chemical_formula_sum 'C28 H28 N O P Sn'
_chemical_formula_weight 544.17
_chemical_name_systematic
; 
 ? 
;
_space_group_IT_number 14
_symmetry_cell_setting monoclinic
_symmetry_space_group_name_Hall '-P 2ybc'
_symmetry_space_group_name_H-M 'P 1 21/c 1'
_atom_sites_solution_hydrogens geom
_atom_sites_solution_primary direct
_atom_sites_solution_secondary difmap
_audit_creation_method SHELXL-97
_cell_angle_alpha 90.00
_cell_angle_beta 105.175(9)
_cell_angle_gamma 90.00
_cell_formula_units_Z 4
_cell_length_a 12.7495(11)
_cell_length_b 24.5625(18)
_cell_length_c 8.8304(6)
_cell_measurement_reflns_used 1169
_cell_measurement_temperature 150(1)
_cell_measurement_theta_max 16.2531
_cell_measurement_theta_min 2.9045
_cell_volume 2668.9(4)
_computing_cell_refinement
;
CrysAlis RED, Oxford Diffraction Ltd.,
Version 1.171.32.19 (release 28-02-2008 CrysAlis171 .NET)
(compiled Feb 28 2008,12:10:31)
;
_computing_data_collection
;
CrysAlis CCD, Oxford Diffraction Ltd.,
Version 1.171.32.19 (release 28-02-2008 CrysAlis171 .NET)
(compiled Feb 28 2008,12:10:31)
;
_computing_data_reduction
;
CrysAlis RED, Oxford Diffraction Ltd.,
Version 1.171.32.19 (release 28-02-2008 CrysAlis171 .NET)
(compiled Feb 28 2008,12:10:31)
;
_computing_molecular_graphics
;
SHELXTL  Rel. 6.12/V (Sheldrick, Acta Cryst. 2008, A64, 112-122)
;
_computing_publication_material
;
SHELX-97 (Sheldrick, Acta Cryst. 2008, A64, 112-122)' 
;
_computing_structure_refinement
;
SHELXL-97 (Sheldrick, Acta Cryst. 2008, A64, 112-122) 
;
_computing_structure_solution
;
SHELXL-97 (Sheldrick, Acta Cryst. 2008, A64, 112-122) 
;
_diffrn_ambient_temperature 150(1)
_diffrn_detector_area_resol_mean 16.3990
_diffrn_measured_fraction_theta_full 0.998
_diffrn_measured_fraction_theta_max 0.998
_diffrn_measurement_device_type 'Oxford Diffraction Xcalibur2'
_diffrn_measurement_method '\w and \f scans'
_diffrn_radiation_monochromator graphite
_diffrn_radiation_source 'fine-focus sealed tube'
_diffrn_radiation_type MoK\a
_diffrn_radiation_wavelength 0.71073
_diffrn_reflns_av_R_equivalents 0.2490
_diffrn_reflns_av_sigmaI/netI 0.3996
_diffrn_reflns_limit_h_max 15
_diffrn_reflns_limit_h_min -15
_diffrn_reflns_limit_k_max 28
_diffrn_reflns_limit_k_min -29
_diffrn_reflns_limit_l_max 9
_diffrn_reflns_limit_l_min -10
_diffrn_reflns_number 24496
_diffrn_reflns_theta_full 25.00
_diffrn_reflns_theta_max 25.00
_diffrn_reflns_theta_min 2.66
_exptl_absorpt_coefficient_mu 1.036
_exptl_absorpt_correction_T_max 0.9897
_exptl_absorpt_correction_T_min 0.8365
_exptl_absorpt_correction_type multi-scan
_exptl_absorpt_process_details
;
CrysAlis RED, Oxford Diffraction Ltd.,
Version 1.171.32.19 (release 28-02-2008 CrysAlis171 .NET)
(compiled Feb 28 2008,12:10:31)
Empirical absorption correction using spherical harmonics,
 implemented in SCALE3 ABSPACK scaling algorithm.
;
_exptl_crystal_colour colourless
_exptl_crystal_density_diffrn 1.354
_exptl_crystal_density_method 'not measured'
_exptl_crystal_description plate
_exptl_crystal_F_000 1104
_exptl_crystal_size_max 0.25
_exptl_crystal_size_mid 0.10
_exptl_crystal_size_min 0.01
_platon_squeeze_details ' ?'
_refine_diff_density_max 0.852
_refine_diff_density_min -0.770
_refine_diff_density_rms 0.125
_refine_ls_extinction_method none
_refine_ls_goodness_of_fit_ref 0.914
_refine_ls_hydrogen_treatment constr
_refine_ls_matrix_type full
_refine_ls_number_parameters 292
_refine_ls_number_reflns 4698
_refine_ls_number_restraints 48
_refine_ls_restrained_S_all 0.914
_refine_ls_R_factor_all 0.2341
_refine_ls_R_factor_gt 0.0787
_refine_ls_shift/su_max 0.010
_refine_ls_shift/su_mean 0.002
_refine_ls_structure_factor_coef Fsqd
_refine_ls_weighting_details 'calc w=1/[\s^2^(Fo^2^)+(0.0130P)^2^] where P=(Fo^2^+2Fc^2^)/3'
_refine_ls_weighting_scheme calc
_refine_ls_wR_factor_gt 0.1039
_refine_ls_wR_factor_ref 0.1225
_reflns_number_gt 1523
_reflns_number_total 4698
_reflns_threshold_expression I>2\s(I)
_cod_data_source_file jo101151s_si_002.cif
_cod_data_source_block sq
_cod_original_sg_symbol_H-M 'P 21/c'
_cod_database_code 4025694

loop_
_symmetry_equiv_pos_as_xyz
'x, y, z'
'-x, y+1/2, -z+1/2'
'-x, -y, -z'
'x, -y-1/2, z-1/2'

loop_
_atom_site_label
_atom_site_type_symbol
_atom_site_fract_x
_atom_site_fract_y
_atom_site_fract_z
_atom_site_U_iso_or_equiv
_atom_site_adp_type
_atom_site_occupancy
_atom_site_symmetry_multiplicity
_atom_site_calc_flag
_atom_site_refinement_flags
_atom_site_disorder_assembly
_atom_site_disorder_group
Sn1 Sn -0.33713(8) 0.89620(4) 0.03844(11) 0.0360(3) Uani 1 1 d . . .
P1 P 0.1055(3) 0.87266(13) 0.2871(3) 0.0235(9) Uani 1 1 d . . .
O1 O -0.1194(6) 0.8945(3) 0.1608(8) 0.027(2) Uani 1 1 d U . .
N1 N 0.0082(7) 0.8439(3) 0.3388(9) 0.018(2) Uani 1 1 d . . .
C1 C 0.2285(10) 0.8433(5) 0.4133(12) 0.017(3) Uani 1 1 d U . .
C2 C 0.2232(10) 0.7919(5) 0.4739(13) 0.032(3) Uani 1 1 d . . .
H2A H 0.1578 0.7728 0.4506 0.039 Uiso 1 1 calc R . .
C3 C 0.3160(12) 0.7690(6) 0.5694(14) 0.045(4) Uani 1 1 d . . .
H3A H 0.3132 0.7350 0.6144 0.054 Uiso 1 1 calc R . .
C4 C 0.4152(12) 0.7976(6) 0.5983(13) 0.048(4) Uani 1 1 d . . .
H4A H 0.4790 0.7818 0.6579 0.057 Uiso 1 1 calc R . .
C5 C 0.4163(12) 0.8477(6) 0.5387(15) 0.053(5) Uani 1 1 d U . .
H5A H 0.4810 0.8673 0.5619 0.064 Uiso 1 1 calc R . .
C6 C 0.3274(12) 0.8700(5) 0.4476(17) 0.062(5) Uani 1 1 d . . .
H6A H 0.3316 0.9044 0.4057 0.074 Uiso 1 1 calc R . .
C7 C 0.1053(10) 0.8590(5) 0.0853(13) 0.021(3) Uani 1 1 d . . .
C8 C 0.1861(10) 0.8787(5) 0.0222(13) 0.031(4) Uani 1 1 d . . .
H8A H 0.2420 0.8998 0.0834 0.037 Uiso 1 1 calc R . .
C9 C 0.1841(10) 0.8673(5) -0.1309(14) 0.035(4) Uani 1 1 d U . .
H9A H 0.2387 0.8803 -0.1734 0.041 Uiso 1 1 calc R . .
C10 C 0.0999(10) 0.8361(5) -0.2218(13) 0.028(3) Uani 1 1 d U . .
H10A H 0.0966 0.8301 -0.3269 0.033 Uiso 1 1 calc R . .
C11 C 0.0206(10) 0.8138(5) -0.1588(13) 0.034(4) Uani 1 1 d . . .
H11A H -0.0344 0.7919 -0.2188 0.041 Uiso 1 1 calc R . .
C12 C 0.0267(9) 0.8253(4) -0.0015(13) 0.021(3) Uani 1 1 d . . .
H12A H -0.0237 0.8098 0.0450 0.025 Uiso 1 1 calc R . .
C13 C 0.1341(11) 0.9635(5) 0.4635(15) 0.053(5) Uani 1 1 d . . .
H13A H 0.1411 0.9396 0.5472 0.064 Uiso 1 1 calc R . .
C14 C 0.1432(12) 1.0202(5) 0.4934(15) 0.052(4) Uani 1 1 d U . .
H14A H 0.1680 1.0329 0.5958 0.062 Uiso 1 1 calc R . .
C15 C 0.1145(10) 1.0571(5) 0.3680(15) 0.042(4) Uani 1 1 d . . .
H15A H 0.1057 1.0941 0.3839 0.051 Uiso 1 1 calc R . .
C16 C 0.1006(11) 1.0361(5) 0.2243(14) 0.038(4) Uani 1 1 d . . .
H16A H 0.0924 1.0594 0.1390 0.045 Uiso 1 1 calc R . .
C17 C 0.0982(10) 0.9826(5) 0.2005(13) 0.030(4) Uani 1 1 d . . .
H17A H 0.0838 0.9705 0.0973 0.036 Uiso 1 1 calc R . .
C18 C 0.1155(10) 0.9434(4) 0.3171(13) 0.016(3) Uani 1 1 d U . .
C19 C -0.0950(11) 0.8594(5) 0.2697(13) 0.022(3) Uani 1 1 d U . .
C20 C -0.1828(10) 0.8348(4) 0.3252(13) 0.013(3) Uani 1 1 d . . .
C21 C -0.1612(13) 0.7980(4) 0.4470(14) 0.032(4) Uani 1 1 d . . .
H21A H -0.0890 0.7887 0.4917 0.039 Uiso 1 1 calc R . .
C22 C -0.2381(13) 0.7746(6) 0.5061(16) 0.052(5) Uani 1 1 d . . .
H22A H -0.2199 0.7518 0.5933 0.062 Uiso 1 1 calc R . .
C23 C -0.3486(13) 0.7864(6) 0.4280(15) 0.044(4) Uani 1 1 d . . .
H23A H -0.4044 0.7716 0.4649 0.052 Uiso 1 1 calc R . .
C24 C -0.3729(11) 0.8196(5) 0.2987(16) 0.046(4) Uani 1 1 d . . .
H24A H -0.4454 0.8252 0.2463 0.056 Uiso 1 1 calc R . .
C25 C -0.2921(11) 0.8456(5) 0.2421(14) 0.032(4) Uani 1 1 d . . .
C26 C -0.5096(10) 0.8896(6) -0.0243(14) 0.065(5) Uani 1 1 d . . .
H26A H -0.5337 0.8818 0.0677 0.097 Uiso 1 1 calc R . .
H26B H -0.5318 0.8608 -0.0992 0.097 Uiso 1 1 calc R . .
H26C H -0.5410 0.9233 -0.0696 0.097 Uiso 1 1 calc R . .
C27 C -0.2904(9) 0.8614(4) -0.1546(11) 0.032(4) Uani 1 1 d . . .
H27A H -0.2755 0.8899 -0.2204 0.048 Uiso 1 1 calc R . .
H27B H -0.3482 0.8389 -0.2141 0.048 Uiso 1 1 calc R . .
H27C H -0.2263 0.8397 -0.1164 0.048 Uiso 1 1 calc R . .
C28 C -0.3047(10) 0.9798(4) 0.0760(13) 0.050(4) Uani 1 1 d . . .
H28A H -0.3016 0.9887 0.1829 0.076 Uiso 1 1 calc R . .
H28B H -0.3615 1.0005 0.0071 0.076 Uiso 1 1 calc R . .
H28C H -0.2364 0.9883 0.0550 0.076 Uiso 1 1 calc R . .

loop_
_atom_site_aniso_label
_atom_site_aniso_U_11
_atom_site_aniso_U_22
_atom_site_aniso_U_33
_atom_site_aniso_U_23
_atom_site_aniso_U_13
_atom_site_aniso_U_12
Sn1 0.0274(5) 0.0288(5) 0.0481(6) 0.0038(7) 0.0036(4) 0.0070(8)
P1 0.026(2) 0.021(2) 0.022(2) 0.0012(16) 0.002(2) -0.0023(18)
O1 0.029(5) 0.017(4) 0.037(4) 0.005(4) 0.014(4) -0.011(5)
N1 0.011(6) 0.017(6) 0.024(6) -0.007(5) 0.001(6) -0.005(5)
C1 0.021(7) 0.023(7) 0.008(6) 0.009(5) 0.007(5) 0.000(6)
C2 0.018(9) 0.022(9) 0.053(10) -0.002(7) 0.002(8) -0.007(7)
C3 0.054(11) 0.045(11) 0.038(10) 0.028(8) 0.014(9) 0.017(10)
C4 0.032(11) 0.082(14) 0.020(9) 0.018(9) -0.007(8) 0.010(10)
C5 0.042(8) 0.038(8) 0.063(8) 0.024(7) -0.014(7) -0.020(7)
C6 0.016(9) 0.038(9) 0.112(13) 0.048(10) -0.018(9) -0.013(9)
C7 0.022(9) 0.019(8) 0.027(9) 0.007(7) 0.013(7) 0.007(7)
C8 0.021(9) 0.049(11) 0.017(8) -0.007(7) -0.005(7) -0.006(8)
C9 0.033(6) 0.042(5) 0.033(5) -0.004(4) 0.017(4) -0.001(4)
C10 0.036(7) 0.032(7) 0.023(7) -0.006(6) 0.021(6) 0.009(6)
C11 0.034(10) 0.051(10) 0.015(8) -0.002(7) 0.000(8) -0.020(8)
C12 0.020(8) 0.019(8) 0.022(8) -0.003(6) 0.004(7) -0.008(7)
C13 0.065(12) 0.016(9) 0.077(12) -0.016(8) 0.015(10) 0.002(8)
C14 0.067(9) 0.042(8) 0.050(8) -0.028(7) 0.023(7) -0.011(7)
C15 0.064(11) 0.032(10) 0.035(10) 0.016(8) 0.019(9) 0.017(8)
C16 0.063(11) 0.044(10) 0.004(8) 0.000(7) 0.005(8) -0.019(9)
C17 0.044(10) 0.030(9) 0.019(8) -0.010(7) 0.014(7) -0.002(8)
C18 0.025(5) 0.012(5) 0.010(5) -0.005(4) 0.001(4) -0.001(4)
C19 0.029(7) 0.012(6) 0.025(7) -0.008(5) 0.007(6) -0.002(6)
C20 0.016(8) 0.005(7) 0.027(8) -0.007(6) 0.018(7) -0.006(6)
C21 0.065(11) 0.017(8) 0.012(8) 0.005(7) 0.008(8) -0.005(10)
C22 0.069(13) 0.042(11) 0.047(11) 0.000(8) 0.021(11) -0.025(10)
C23 0.065(13) 0.050(11) 0.021(9) -0.002(8) 0.019(9) -0.027(10)
C24 0.035(10) 0.031(10) 0.064(12) -0.011(8) -0.004(9) -0.019(8)
C25 0.029(9) 0.027(9) 0.046(9) -0.023(7) 0.023(8) -0.009(8)
C26 0.042(10) 0.054(12) 0.097(11) 0.002(10) 0.016(9) 0.004(11)
C27 0.017(8) 0.032(8) 0.044(8) 0.010(7) 0.002(7) -0.012(7)
C28 0.034(10) 0.043(10) 0.068(11) 0.015(8) 0.003(9) -0.003(8)

loop_
_atom_type_symbol
_atom_type_description
_atom_type_scat_dispersion_real
_atom_type_scat_dispersion_imag
_atom_type_scat_source
C C 0.0033 0.0016 'International Tables Vol C Tables 4.2.6.8 and 6.1.1.4'
H H 0.0000 0.0000 'International Tables Vol C Tables 4.2.6.8 and 6.1.1.4'
N N 0.0061 0.0033 'International Tables Vol C Tables 4.2.6.8 and 6.1.1.4'
O O 0.0106 0.0060 'International Tables Vol C Tables 4.2.6.8 and 6.1.1.4'
P P 0.1023 0.0942 'International Tables Vol C Tables 4.2.6.8 and 6.1.1.4'
Sn Sn -0.6537 1.4246 'International Tables Vol C Tables 4.2.6.8 and 6.1.1.4'

loop_
_geom_angle_atom_site_label_1
_geom_angle_atom_site_label_2
_geom_angle_atom_site_label_3
_geom_angle
_geom_angle_site_symmetry_1
_geom_angle_site_symmetry_3
_geom_angle_publ_flag
C28 Sn1 C27 115.7(4) . . ?
C28 Sn1 C26 105.2(5) . . ?
C27 Sn1 C26 104.4(5) . . ?
C28 Sn1 C25 115.9(4) . . ?
C27 Sn1 C25 111.8(4) . . ?
C26 Sn1 C25 101.9(5) . . ?
N1 P1 C18 115.2(6) . . ?
N1 P1 C7 113.5(5) . . ?
C18 P1 C7 108.2(5) . . ?
N1 P1 C1 105.0(5) . . ?
C18 P1 C1 106.4(6) . . ?
C7 P1 C1 108.0(5) . . ?
C19 N1 P1 118.9(8) . . ?
C2 C1 C6 118.9(12) . . ?
C2 C1 P1 118.6(10) . . ?
C6 C1 P1 122.5(9) . . ?
C3 C2 C1 119.2(12) . . ?
C3 C2 H2A 120.4 . . ?
C1 C2 H2A 120.4 . . ?
C2 C3 C4 119.5(12) . . ?
C2 C3 H3A 120.2 . . ?
C4 C3 H3A 120.2 . . ?
C5 C4 C3 119.2(14) . . ?
C5 C4 H4A 120.4 . . ?
C3 C4 H4A 120.4 . . ?
C6 C5 C4 121.4(14) . . ?
C6 C5 H5A 119.3 . . ?
C4 C5 H5A 119.3 . . ?
C5 C6 C1 121.6(12) . . ?
C5 C6 H6A 119.2 . . ?
C1 C6 H6A 119.2 . . ?
C12 C7 C8 120.0(11) . . ?
C12 C7 P1 118.3(9) . . ?
C8 C7 P1 121.5(10) . . ?
C9 C8 C7 120.1(12) . . ?
C9 C8 H8A 119.9 . . ?
C7 C8 H8A 119.9 . . ?
C8 C9 C10 119.5(12) . . ?
C8 C9 H9A 120.2 . . ?
C10 C9 H9A 120.2 . . ?
C11 C10 C9 121.3(11) . . ?
C11 C10 H10A 119.3 . . ?
C9 C10 H10A 119.3 . . ?
C10 C11 C12 117.4(11) . . ?
C10 C11 H11A 121.3 . . ?
C12 C11 H11A 121.3 . . ?
C7 C12 C11 121.3(11) . . ?
C7 C12 H12A 119.3 . . ?
C11 C12 H12A 119.3 . . ?
C18 C13 C14 121.7(12) . . ?
C18 C13 H13A 119.1 . . ?
C14 C13 H13A 119.1 . . ?
C15 C14 C13 119.8(12) . . ?
C15 C14 H14A 120.1 . . ?
C13 C14 H14A 120.1 . . ?
C16 C15 C14 116.1(12) . . ?
C16 C15 H15A 121.9 . . ?
C14 C15 H15A 121.9 . . ?
C17 C16 C15 121.5(12) . . ?
C17 C16 H16A 119.2 . . ?
C15 C16 H16A 119.2 . . ?
C16 C17 C18 125.3(11) . . ?
C16 C17 H17A 117.4 . . ?
C18 C17 H17A 117.4 . . ?
C13 C18 C17 114.3(11) . . ?
C13 C18 P1 119.8(10) . . ?
C17 C18 P1 125.7(9) . . ?
O1 C19 N1 123.4(12) . . ?
O1 C19 C20 118.5(12) . . ?
N1 C19 C20 118.1(10) . . ?
C21 C20 C25 119.7(12) . . ?
C21 C20 C19 121.2(13) . . ?
C25 C20 C19 118.8(11) . . ?
C22 C21 C20 124.2(15) . . ?
C22 C21 H21A 117.9 . . ?
C20 C21 H21A 117.9 . . ?
C21 C22 C23 116.8(14) . . ?
C21 C22 H22A 121.6 . . ?
C23 C22 H22A 121.6 . . ?
C24 C23 C22 120.2(14) . . ?
C24 C23 H23A 119.9 . . ?
C22 C23 H23A 119.9 . . ?
C23 C24 C25 122.6(14) . . ?
C23 C24 H24A 118.7 . . ?
C25 C24 H24A 118.7 . . ?
C24 C25 C20 116.2(12) . . ?
C24 C25 Sn1 120.1(11) . . ?
C20 C25 Sn1 123.7(9) . . ?
Sn1 C26 H26A 109.5 . . ?
Sn1 C26 H26B 109.5 . . ?
H26A C26 H26B 109.5 . . ?
Sn1 C26 H26C 109.5 . . ?
H26A C26 H26C 109.5 . . ?
H26B C26 H26C 109.5 . . ?
Sn1 C27 H27A 109.5 . . ?
Sn1 C27 H27B 109.5 . . ?
H27A C27 H27B 109.5 . . ?
Sn1 C27 H27C 109.5 . . ?
H27A C27 H27C 109.5 . . ?
H27B C27 H27C 109.5 . . ?
Sn1 C28 H28A 109.5 . . ?
Sn1 C28 H28B 109.5 . . ?
H28A C28 H28B 109.5 . . ?
Sn1 C28 H28C 109.5 . . ?
H28A C28 H28C 109.5 . . ?
H28B C28 H28C 109.5 . . ?

loop_
_geom_bond_atom_site_label_1
_geom_bond_atom_site_label_2
_geom_bond_distance
_geom_bond_site_symmetry_2
_geom_bond_publ_flag
Sn1 C28 2.104(11) . ?
Sn1 C27 2.126(10) . ?
Sn1 C26 2.128(12) . ?
Sn1 C25 2.138(13) . ?
P1 N1 1.595(9) . ?
P1 C18 1.756(11) . ?
P1 C7 1.813(11) . ?
P1 C1 1.818(12) . ?
O1 C19 1.267(12) . ?
N1 C19 1.354(13) . ?
C1 C2 1.381(14) . ?
C1 C6 1.382(16) . ?
C2 C3 1.380(15) . ?
C2 H2A 0.9300 . ?
C3 C4 1.409(16) . ?
C3 H3A 0.9300 . ?
C4 C5 1.342(16) . ?
C4 H4A 0.9300 . ?
C5 C6 1.324(17) . ?
C5 H5A 0.9300 . ?
C6 H6A 0.9300 . ?
C7 C12 1.370(14) . ?
C7 C8 1.380(14) . ?
C8 C9 1.374(13) . ?
C8 H8A 0.9300 . ?
C9 C10 1.390(15) . ?
C9 H9A 0.9300 . ?
C10 C11 1.388(14) . ?
C10 H10A 0.9300 . ?
C11 C12 1.400(12) . ?
C11 H11A 0.9300 . ?
C12 H12A 0.9300 . ?
C13 C18 1.346(13) . ?
C13 C14 1.416(15) . ?
C13 H13A 0.9300 . ?
C14 C15 1.403(14) . ?
C14 H14A 0.9300 . ?
C15 C16 1.339(13) . ?
C15 H15A 0.9300 . ?
C16 C17 1.330(14) . ?
C16 H16A 0.9300 . ?
C17 C18 1.385(13) . ?
C17 H17A 0.9300 . ?
C19 C20 1.465(14) . ?
C20 C21 1.376(14) . ?
C20 C25 1.419(15) . ?
C21 C22 1.355(16) . ?
C21 H21A 0.9300 . ?
C22 C23 1.427(17) . ?
C22 H22A 0.9300 . ?
C23 C24 1.370(15) . ?
C23 H23A 0.9300 . ?
C24 C25 1.410(16) . ?
C24 H24A 0.9300 . ?
C26 H26A 0.9600 . ?
C26 H26B 0.9600 . ?
C26 H26C 0.9600 . ?
C27 H27A 0.9600 . ?
C27 H27B 0.9600 . ?
C27 H27C 0.9600 . ?
C28 H28A 0.9600 . ?
C28 H28B 0.9600 . ?
C28 H28C 0.9600 . ?

loop_
_platon_squeeze_void_nr
_platon_squeeze_void_average_x
_platon_squeeze_void_average_y
_platon_squeeze_void_average_z
_platon_squeeze_void_volume
_platon_squeeze_void_count_electrons
1 0.500 0.500 0.000 132.7 19.3
2 0.500 1.000 0.500 132.7 19.8

loop_
_cod_related_entry_id
_cod_related_entry_database
_cod_related_entry_code
1 ChemSpider 30659274
